data_4077765
loop_
_publ_author_name
'Lei, Xinjian'
'Bandyopadhyay, Ananda K.'
'Shang, Maoyu'
'Fehlner, Thomas P.'

_publ_section_title
;
 Novel Iridaboranes from the Reactions of Cp*2Ir2HxCl4-x,x= 0&#x2212;2,
 with LiBH4. Existence of a Concurrent Reaction Channel in the Conversion
 of Metal Chlorides to Metal Hydrides
;
_journal_issue 12
_journal_name_full Organometallics
_journal_page_first 2294
_journal_paper_doi 10.1021/om990091c
_journal_volume 18
_journal_year 1999
_chemical_formula_sum 'C11 H22 B3 Ir O'
_chemical_formula_weight 394.92
_chemical_name_systematic
;

C5Me5Ir(CO)B3H7

;
_space_group_IT_number 14
_symmetry_cell_setting monoclinic
_symmetry_space_group_name_Hall '-P 2ybc'
_symmetry_space_group_name_H-M 'P 1 21/c 1'
_atom_sites_solution_hydrogens geom
_atom_sites_solution_primary direct
_atom_sites_solution_secondary difmap
_audit_creation_method SHELXL-97
_cell_angle_alpha 90.00
_cell_angle_beta 97.400(10)
_cell_angle_gamma 90.00
_cell_formula_units_Z 8
_cell_length_a 7.2512(4)
_cell_length_b 14.4243(18)
_cell_length_c 28.001(4)
_cell_measurement_reflns_used 25
_cell_measurement_temperature 293(2)
_cell_measurement_theta_max 14
_cell_measurement_theta_min 10
_cell_volume 2904.3(6)
_computing_cell_refinement 'CAD4-ARGUS (Enraf-Nonius, 1994)'
_computing_data_collection 'CAD4-ARGUS (Enraf-Nonius, 1994)'
_computing_data_reduction
;

Chi90s (Boyle, 1997), Xcad4 (Harms, 1997),

SHELXTL-v5 (Siemens, 1994)

;
_computing_molecular_graphics 'ORTEP-III for Windows (Farrugia, 1997)'
_computing_publication_material 'SHELXTL-v5 (Siemens, 1994)'
_computing_structure_refinement 'SHELXL-97 (Sheldrick, 1997)'
_computing_structure_solution 'SHELXS-97 (Sheldrick, 1990)'
_diffrn_ambient_temperature 293(2)
_diffrn_measured_fraction_theta_full 0.999
_diffrn_measured_fraction_theta_max 0.999
_diffrn_measurement_device_type 'Enraf-Nonius CAD4'
_diffrn_measurement_method \w/2\q
_diffrn_radiation_monochromator graphite
_diffrn_radiation_source 'fine-focus sealed tube'
_diffrn_radiation_type MoK\a
_diffrn_radiation_wavelength 0.71073
_diffrn_reflns_av_R_equivalents 0.0225
_diffrn_reflns_av_sigmaI/netI 0.0562
_diffrn_reflns_limit_h_max 8
_diffrn_reflns_limit_h_min -8
_diffrn_reflns_limit_k_max 17
_diffrn_reflns_limit_k_min 0
_diffrn_reflns_limit_l_max 33
_diffrn_reflns_limit_l_min 0
_diffrn_reflns_number 5239
_diffrn_reflns_theta_full 25.01
_diffrn_reflns_theta_max 25.01
_diffrn_reflns_theta_min 2.04
_diffrn_standards_decay_% '0.7086 - 1.0000'
_diffrn_standards_interval_count 200
_diffrn_standards_interval_time 120
_diffrn_standards_number 3
_exptl_absorpt_coefficient_mu 9.171
_exptl_absorpt_correction_T_max 1.0000
_exptl_absorpt_correction_T_min 0.6476
_exptl_absorpt_correction_type empirical
_exptl_crystal_colour colorless
_exptl_crystal_density_diffrn 1.806
_exptl_crystal_density_meas ?
_exptl_crystal_density_method 'not measured'
_exptl_crystal_description column-like
_exptl_crystal_F_000 1504
_exptl_crystal_size_max 0.15
_exptl_crystal_size_mid 0.15
_exptl_crystal_size_min 0.10
_refine_diff_density_max 2.171
_refine_diff_density_min -1.169
_refine_diff_density_rms 0.210
_refine_ls_extinction_method
;

B-H terminal hydrogen atoms and Hydride were located from the difmap and
refined isotropically

with bond length constraint, others idealized with riding models.

;
_refine_ls_goodness_of_fit_ref 1.042
_refine_ls_hydrogen_treatment mixed
_refine_ls_matrix_type full
_refine_ls_number_parameters 331
_refine_ls_number_reflns 5127
_refine_ls_number_restraints 20
_refine_ls_restrained_S_all 1.040
_refine_ls_R_factor_all 0.0822
_refine_ls_R_factor_gt 0.0475
_refine_ls_shift/su_max 0.000
_refine_ls_shift/su_mean 0.000
_refine_ls_structure_factor_coef Fsqd
_refine_ls_weighting_details 'calc w=1/[\s^2^(Fo^2^)+(0.0617P)^2^+16.0591P] where P=(Fo^2^+2Fc^2^)/3'
_refine_ls_weighting_scheme calc
_refine_ls_wR_factor_gt 0.1067
_refine_ls_wR_factor_ref 0.1324
_reflns_number_gt 3665
_reflns_number_total 5127
_reflns_threshold_expression >2sigma(I)
_cod_data_source_file om990091c.cif
_cod_data_source_block fe9817
_cod_depositor_comments
;
The following automatic conversions were performed:
'_atom_site_symetry_multiplicity' tag replaced with
'_atom_site_symmetry_multiplicity'.

Automatic conversion script
Id: cif_correct_tags 1440 2010-10-19 06:21:57Z saulius 

The following automatic conversions were performed:

'_exptl_crystal_density_meas' value 'not measured' was changed to '?'
- the value is perceived as not measured.

Automatic conversion script
Id: cif_fix_values 3008 2015-01-20 13:52:24Z robertas 
;
_cod_original_sg_symbol_H-M P2(1)/c
_cod_database_code 4077765

loop_
_symmetry_equiv_pos_as_xyz
'x, y, z'
'-x, y+1/2, -z+1/2'
'-x, -y, -z'
'x, -y-1/2, z-1/2'

loop_
_atom_site_label
_atom_site_type_symbol
_atom_site_fract_x
_atom_site_fract_y
_atom_site_fract_z
_atom_site_U_iso_or_equiv
_atom_site_adp_type
_atom_site_occupancy
_atom_site_symmetry_multiplicity
_atom_site_calc_flag
_atom_site_refinement_flags
Ir1 Ir 0.05265(6) 0.41041(4) 0.281149(18) 0.04816(17) Uani 1 1 d D
B1 B 0.221(3) 0.4686(16) 0.2266(9) 0.088(7) Uani 1 1 d D
H1 H 0.27(3) 0.529(9) 0.207(6) 0.132 Uiso 1 1 d D
H2 H 0.108(19) 0.511(12) 0.208(6) 0.132 Uiso 1 1 d D
H3 H 0.344(15) 0.401(3) 0.214(6) 0.132 Uiso 1 1 d D
B2 B 0.230(2) 0.3407(13) 0.2370(7) 0.069(5) Uani 1 1 d D
H4 H 0.15(2) 0.302(10) 0.207(4) 0.103 Uiso 1 1 d D
H5 H 0.392(3) 0.342(3) 0.2698(12) 0.103 Uiso 1 1 d D
B3 B 0.269(3) 0.3081(16) 0.3002(7) 0.071(5) Uani 1 1 d D
H6 H 0.395(13) 0.313(12) 0.326(4) 0.107 Uiso 1 1 d D
H7 H 0.26(2) 0.240(6) 0.318(6) 0.107 Uiso 1 1 d D
C1 C -0.1956(16) 0.3207(9) 0.2951(5) 0.047(3) Uani 1 1 d .
C2 C -0.2054(17) 0.3372(9) 0.2454(5) 0.052(3) Uani 1 1 d .
C3 C -0.2301(17) 0.4350(10) 0.2375(6) 0.060(4) Uani 1 1 d .
C4 C -0.2241(17) 0.4782(9) 0.2818(5) 0.054(3) Uani 1 1 d .
C5 C -0.2029(16) 0.4074(9) 0.3195(5) 0.049(3) Uani 1 1 d .
C6 C -0.191(2) 0.2261(11) 0.3181(7) 0.083(5) Uani 1 1 d .
H6A H -0.3160 0.2050 0.3193 0.124 Uiso 1 1 calc R
H6B H -0.1266 0.2296 0.3502 0.124 Uiso 1 1 calc R
H6C H -0.1280 0.1835 0.2995 0.124 Uiso 1 1 calc R
C7 C -0.223(2) 0.2643(12) 0.2058(6) 0.084(5) Uani 1 1 d .
H7A H -0.1664 0.2868 0.1789 0.126 Uiso 1 1 calc R
H7B H -0.3523 0.2517 0.1957 0.126 Uiso 1 1 calc R
H7C H -0.1620 0.2084 0.2178 0.126 Uiso 1 1 calc R
C8 C -0.268(2) 0.4819(12) 0.1886(7) 0.089(5) Uani 1 1 d .
H8A H -0.3888 0.4640 0.1732 0.133 Uiso 1 1 calc R
H8B H -0.1754 0.4633 0.1689 0.133 Uiso 1 1 calc R
H8C H -0.2641 0.5480 0.1927 0.133 Uiso 1 1 calc R
C9 C -0.255(2) 0.5794(10) 0.2929(8) 0.085(5) Uani 1 1 d .
H9A H -0.1437 0.6048 0.3102 0.128 Uiso 1 1 calc R
H9B H -0.3549 0.5846 0.3122 0.128 Uiso 1 1 calc R
H9C H -0.2868 0.6129 0.2634 0.128 Uiso 1 1 calc R
C10 C -0.204(2) 0.4215(12) 0.3725(5) 0.075(5) Uani 1 1 d .
H10A H -0.3249 0.4423 0.3784 0.113 Uiso 1 1 calc R
H10B H -0.1127 0.4671 0.3840 0.113 Uiso 1 1 calc R
H10C H -0.1755 0.3640 0.3891 0.113 Uiso 1 1 calc R
C11 C 0.209(2) 0.4850(11) 0.3206(6) 0.068(4) Uani 1 1 d .
O11 O 0.3065(17) 0.5286(11) 0.3495(5) 0.108(4) Uani 1 1 d .
Ir2 Ir 0.01656(6) 0.26464(4) 0.010783(19) 0.04703(17) Uani 1 1 d D
B4 B -0.144(3) 0.1349(16) 0.0133(10) 0.090(7) Uani 1 1 d D
H8 H -0.06(2) 0.076(8) 0.004(7) 0.135 Uiso 1 1 d D
H9 H -0.295(6) 0.145(14) 0.004(7) 0.135 Uiso 1 1 d D
H10 H -0.16(2) 0.113(5) 0.0610(15) 0.135 Uiso 1 1 d D
B5 B -0.095(3) 0.2028(14) 0.0699(8) 0.078(6) Uani 1 1 d D
H11 H -0.206(17) 0.217(12) 0.092(5) 0.117 Uiso 1 1 d D
H12 H -0.074(8) 0.278(2) 0.1011(7) 0.117 Uiso 1 1 d D
B6 B -0.155(3) 0.3292(16) 0.0613(7) 0.076(5) Uani 1 1 d D
H13 H -0.07(2) 0.384(8) 0.080(6) 0.114 Uiso 1 1 d D
H14 H -0.298(9) 0.343(12) 0.045(6) 0.114 Uiso 1 1 d D
C12 C 0.2687(16) 0.3611(10) 0.0199(5) 0.054(3) Uani 1 1 d .
C13 C 0.2477(16) 0.3202(11) -0.0283(5) 0.056(4) Uani 1 1 d .
C14 C 0.2719(17) 0.2225(10) -0.0232(5) 0.049(3) Uani 1 1 d .
C15 C 0.3032(17) 0.2034(10) 0.0270(5) 0.054(3) Uani 1 1 d .
C16 C 0.3018(16) 0.2858(11) 0.0530(5) 0.058(4) Uani 1 1 d .
C17 C 0.269(2) 0.4610(11) 0.0309(7) 0.088(5) Uani 1 1 d .
H17A H 0.2123 0.4944 0.0031 0.132 Uiso 1 1 calc R
H17B H 0.3942 0.4820 0.0393 0.132 Uiso 1 1 calc R
H17C H 0.1992 0.4717 0.0573 0.132 Uiso 1 1 calc R
C18 C 0.225(2) 0.3723(12) -0.0744(5) 0.076(5) Uani 1 1 d .
H18A H 0.3456 0.3904 -0.0821 0.114 Uiso 1 1 calc R
H18B H 0.1512 0.4265 -0.0713 0.114 Uiso 1 1 calc R
H18C H 0.1653 0.3336 -0.0996 0.114 Uiso 1 1 calc R
C19 C 0.283(2) 0.1543(11) -0.0624(5) 0.073(4) Uani 1 1 d .
H19A H 0.4097 0.1493 -0.0688 0.109 Uiso 1 1 calc R
H19B H 0.2063 0.1746 -0.0910 0.109 Uiso 1 1 calc R
H19C H 0.2409 0.0950 -0.0527 0.109 Uiso 1 1 calc R
C20 C 0.3489(19) 0.1083(11) 0.0483(7) 0.082(5) Uani 1 1 d .
H20A H 0.4374 0.0783 0.0308 0.123 Uiso 1 1 calc R
H20B H 0.2375 0.0717 0.0462 0.123 Uiso 1 1 calc R
H20C H 0.4006 0.1146 0.0815 0.123 Uiso 1 1 calc R
C21 C 0.343(2) 0.2997(17) 0.1076(6) 0.107(7) Uani 1 1 d .
H21A H 0.2635 0.3472 0.1175 0.161 Uiso 1 1 calc R
H21B H 0.4707 0.3179 0.1159 0.161 Uiso 1 1 calc R
H21C H 0.3213 0.2428 0.1237 0.161 Uiso 1 1 calc R
C22 C -0.1849(19) 0.2919(10) -0.0318(6) 0.059(4) Uani 1 1 d .
O22 O -0.3109(15) 0.3121(9) -0.0612(4) 0.090(4) Uani 1 1 d .

loop_
_atom_site_aniso_label
_atom_site_aniso_U_11
_atom_site_aniso_U_22
_atom_site_aniso_U_33
_atom_site_aniso_U_23
_atom_site_aniso_U_13
_atom_site_aniso_U_12
Ir1 0.0384(3) 0.0605(3) 0.0465(3) -0.0059(2) 0.0090(2) 0.0005(2)
B1 0.078(13) 0.082(14) 0.115(18) 0.030(13) 0.051(13) 0.006(11)
B2 0.056(10) 0.072(12) 0.080(13) -0.005(10) 0.021(9) 0.009(9)
B3 0.060(10) 0.095(14) 0.061(11) 0.009(10) 0.012(9) 0.028(10)
C1 0.037(6) 0.046(8) 0.057(8) 0.000(6) 0.003(6) -0.007(5)
C2 0.042(7) 0.055(8) 0.059(8) -0.012(7) 0.013(6) 0.005(6)
C3 0.038(7) 0.064(10) 0.075(10) -0.007(8) -0.001(6) -0.010(6)
C4 0.035(6) 0.053(8) 0.073(10) -0.008(7) -0.002(6) 0.003(6)
C5 0.039(6) 0.061(8) 0.050(7) -0.005(7) 0.011(5) -0.008(6)
C6 0.072(11) 0.074(11) 0.104(14) 0.015(10) 0.016(10) 0.001(9)
C7 0.073(11) 0.088(12) 0.086(12) -0.027(10) -0.004(9) -0.007(9)
C8 0.074(11) 0.084(13) 0.114(15) 0.010(11) 0.035(10) -0.002(9)
C9 0.061(9) 0.058(10) 0.140(16) 0.000(10) 0.026(10) 0.000(8)
C10 0.061(9) 0.106(13) 0.064(9) -0.015(9) 0.027(8) -0.002(9)
C11 0.052(8) 0.071(10) 0.081(11) -0.012(9) 0.017(8) -0.002(7)
O11 0.072(8) 0.141(12) 0.109(10) -0.037(9) 0.003(7) -0.027(8)
Ir2 0.0327(2) 0.0598(3) 0.0500(3) -0.0033(2) 0.0110(2) -0.0057(2)
B4 0.054(11) 0.084(15) 0.14(2) -0.013(14) 0.043(12) -0.018(10)
B5 0.085(13) 0.070(12) 0.090(14) 0.028(11) 0.049(11) -0.011(10)
B6 0.061(11) 0.106(16) 0.065(12) 0.005(11) 0.022(9) 0.005(11)
C12 0.033(6) 0.058(9) 0.069(9) -0.015(7) 0.005(6) -0.007(6)
C13 0.027(6) 0.087(11) 0.057(8) 0.004(8) 0.013(6) -0.011(6)
C14 0.038(6) 0.060(9) 0.051(8) -0.007(7) 0.013(6) -0.008(6)
C15 0.038(7) 0.071(10) 0.052(8) 0.004(7) 0.005(6) -0.013(6)
C16 0.029(6) 0.095(12) 0.049(8) 0.001(8) -0.001(6) -0.013(7)
C17 0.070(10) 0.064(10) 0.133(16) -0.020(11) 0.021(10) -0.018(9)
C18 0.066(9) 0.101(12) 0.062(9) 0.021(9) 0.011(8) -0.015(9)
C19 0.057(9) 0.098(12) 0.066(10) -0.027(9) 0.016(7) 0.005(8)
C20 0.044(8) 0.090(12) 0.115(14) 0.042(11) 0.018(8) 0.008(8)
C21 0.069(11) 0.20(2) 0.050(10) -0.006(12) 0.003(8) -0.027(13)
C22 0.047(8) 0.057(9) 0.075(10) -0.005(8) 0.011(7) -0.008(6)
O22 0.060(7) 0.128(10) 0.076(8) -0.006(7) -0.012(6) 0.007(7)

loop_
_atom_type_symbol
_atom_type_description
_atom_type_scat_dispersion_real
_atom_type_scat_dispersion_imag
_atom_type_scat_source
C C 0.0033 0.0016 'International Tables Vol C Tables 4.2.6.8 and 6.1.1.4'
H H 0.0000 0.0000 'International Tables Vol C Tables 4.2.6.8 and 6.1.1.4'
B B 0.0013 0.0007 'International Tables Vol C Tables 4.2.6.8 and 6.1.1.4'
O O 0.0106 0.0060 'International Tables Vol C Tables 4.2.6.8 and 6.1.1.4'
Ir Ir -1.4442 7.9887 'International Tables Vol C Tables 4.2.6.8 and 6.1.1.4'

loop_
_geom_angle_atom_site_label_1
_geom_angle_atom_site_label_2
_geom_angle_atom_site_label_3
_geom_angle
C11 Ir1 B2 104.6(7)
C11 Ir1 B3 83.0(8)
B2 Ir1 B3 49.8(7)
C11 Ir1 C4 103.1(6)
B2 Ir1 C4 144.6(7)
B3 Ir1 C4 156.6(7)
C11 Ir1 B1 80.9(9)
B2 Ir1 B1 50.4(8)
B3 Ir1 B1 89.0(8)
C4 Ir1 B1 114.2(7)
C11 Ir1 C5 102.0(6)
B2 Ir1 C5 148.7(6)
B3 Ir1 C5 118.8(6)
C4 Ir1 C5 38.0(5)
B1 Ir1 C5 152.2(7)
C11 Ir1 C2 162.6(5)
B2 Ir1 C2 92.9(6)
B3 Ir1 C2 108.8(7)
C4 Ir1 C2 61.1(5)
B1 Ir1 C2 111.4(8)
C5 Ir1 C2 61.3(4)
C11 Ir1 C3 132.8(6)
B2 Ir1 C3 109.2(7)
B3 Ir1 C3 144.2(7)
C4 Ir1 C3 35.7(5)
B1 Ir1 C3 96.1(7)
C5 Ir1 C3 61.4(5)
C2 Ir1 C3 36.9(5)
C11 Ir1 C1 132.0(6)
B2 Ir1 C1 112.1(6)
B3 Ir1 C1 97.7(7)
C4 Ir1 C1 61.3(5)
B1 Ir1 C1 146.9(8)
C5 Ir1 C1 36.6(4)
C2 Ir1 C1 35.9(4)
C3 Ir1 C1 60.4(5)
B2 B1 Ir1 62.3(8)
B2 B1 H1 147(10)
Ir1 B1 H1 150(10)
B2 B1 H2 130(10)
Ir1 B1 H2 96(10)
H1 B1 H2 66(10)
B2 B1 H3 48.2(12)
Ir1 B1 H3 109(3)
H1 B1 H3 100(10)
H2 B1 H3 137(10)
B3 B2 B1 113.9(15)
B3 B2 Ir1 65.8(8)
B1 B2 Ir1 67.3(8)
B3 B2 H3 125(8)
B1 B2 H3 48.1(12)
Ir1 B2 H3 114(3)
B3 B2 H4 128(9)
B1 B2 H4 112(9)
Ir1 B2 H4 113(9)
H3 B2 H4 104(10)
B3 B2 H5 49.4(11)
B1 B2 H5 96(2)
Ir1 B2 H5 97.4(15)
H3 B2 H5 78(8)
H4 B2 H5 145(9)
B2 B3 Ir1 64.4(8)
B2 B3 H5 49.3(11)
Ir1 B3 H5 96.3(14)
B2 B3 H6 130(9)
Ir1 B3 H6 129(9)
H5 B3 H6 81(9)
B2 B3 H7 131(10)
Ir1 B3 H7 128(10)
H5 B3 H7 132(10)
H6 B3 H7 82(10)
C2 C1 C5 109.0(11)
C2 C1 C6 124.9(13)
C5 C1 C6 126.0(13)
C2 C1 Ir1 71.1(7)
C5 C1 Ir1 70.5(7)
C6 C1 Ir1 127.6(9)
C1 C2 C3 108.0(12)
C1 C2 C7 126.4(13)
C3 C2 C7 124.7(14)
C1 C2 Ir1 73.0(7)
C3 C2 Ir1 71.9(7)
C7 C2 Ir1 129.1(9)
C4 C3 C2 108.3(13)
C4 C3 C8 126.1(14)
C2 C3 C8 125.5(14)
C4 C3 Ir1 70.5(8)
C2 C3 Ir1 71.2(8)
C8 C3 Ir1 126.8(10)
C3 C4 C5 108.7(12)
C3 C4 C9 129.0(15)
C5 C4 C9 121.9(14)
C3 C4 Ir1 73.8(8)
C5 C4 Ir1 71.9(7)
C9 C4 Ir1 125.5(9)
C1 C5 C4 105.8(11)
C1 C5 C10 126.7(13)
C4 C5 C10 127.3(13)
C1 C5 Ir1 72.9(7)
C4 C5 Ir1 70.1(7)
C10 C5 Ir1 125.3(9)
C1 C6 H6A 109.5
C1 C6 H6B 109.5
H6A C6 H6B 109.5
C1 C6 H6C 109.5
H6A C6 H6C 109.5
H6B C6 H6C 109.5
C2 C7 H7A 109.5
C2 C7 H7B 109.5
H7A C7 H7B 109.5
C2 C7 H7C 109.5
H7A C7 H7C 109.5
H7B C7 H7C 109.5
C3 C8 H8A 109.5
C3 C8 H8B 109.5
H8A C8 H8B 109.5
C3 C8 H8C 109.5
H8A C8 H8C 109.5
H8B C8 H8C 109.5
C4 C9 H9A 109.5
C4 C9 H9B 109.5
H9A C9 H9B 109.5
C4 C9 H9C 109.5
H9A C9 H9C 109.5
H9B C9 H9C 109.5
C5 C10 H10A 109.5
C5 C10 H10B 109.5
H10A C10 H10B 109.5
C5 C10 H10C 109.5
H10A C10 H10C 109.5
H10B C10 H10C 109.5
O11 C11 Ir1 174.0(15)
C22 Ir2 B5 104.3(7)
C22 Ir2 B6 81.7(7)
B5 Ir2 B6 51.4(8)
C22 Ir2 B4 79.6(8)
B5 Ir2 B4 50.7(9)
B6 Ir2 B4 89.6(8)
C22 Ir2 C15 150.1(6)
B5 Ir2 C15 96.5(7)
B6 Ir2 C15 128.2(6)
B4 Ir2 C15 98.0(7)
C22 Ir2 C13 101.0(6)
B5 Ir2 C13 154.6(7)
B6 Ir2 C13 132.4(7)
B4 Ir2 C13 137.9(7)
C15 Ir2 C13 60.9(5)
C22 Ir2 C16 157.1(6)
B5 Ir2 C16 93.7(7)
B6 Ir2 C16 99.3(7)
B4 Ir2 C16 123.2(8)
C15 Ir2 C16 35.9(5)
C13 Ir2 C16 61.4(5)
C22 Ir2 C14 114.6(6)
B5 Ir2 C14 128.8(7)
B6 Ir2 C14 159.9(6)
B4 Ir2 C14 104.4(6)
C15 Ir2 C14 36.7(5)
C13 Ir2 C14 36.6(5)
C16 Ir2 C14 61.0(5)
C22 Ir2 C12 120.6(6)
B5 Ir2 C12 123.2(7)
B6 Ir2 C12 100.4(7)
B4 Ir2 C12 158.4(7)
C15 Ir2 C12 60.8(5)
C13 Ir2 C12 37.5(5)
C16 Ir2 C12 36.5(5)
C14 Ir2 C12 61.7(5)
B5 B4 Ir2 62.4(8)
B5 B4 H8 124(10)
Ir2 B4 H8 110(10)
B5 B4 H9 102(10)
Ir2 B4 H9 113(10)
H8 B4 H9 128(10)
B5 B4 H10 48.3(13)
Ir2 B4 H10 110(2)
H8 B4 H10 100(10)
H9 B4 H10 92(10)
B4 B5 B6 112.6(15)
B4 B5 Ir2 66.9(9)
B6 B5 Ir2 66.3(8)
B4 B5 H10 48.2(13)
B6 B5 H10 144(8)
Ir2 B5 H10 114(3)
B4 B5 H11 121(10)
B6 B5 H11 74(9)
Ir2 B5 H11 138(10)
H10 B5 H11 91(10)
B4 B5 H12 160.1(19)
B6 B5 H12 47.7(12)
Ir2 B5 H12 97.8(15)
H10 B5 H12 148(4)
H11 B5 H12 62(10)
B5 B6 Ir2 62.3(8)
B5 B6 H12 47.5(12)
Ir2 B6 H12 94.4(14)
B5 B6 H13 122(9)
Ir2 B6 H13 106(9)
H12 B6 H13 81(9)
B5 B6 H14 115(9)
Ir2 B6 H14 113(9)
H12 B6 H14 135(10)
H13 B6 H14 121(10)
C16 C12 C13 106.2(12)
C16 C12 C17 127.8(14)
C13 C12 C17 125.8(15)
C16 C12 Ir2 71.0(7)
C13 C12 Ir2 70.4(7)
C17 C12 Ir2 126.6(9)
C14 C13 C12 108.1(12)
C14 C13 C18 125.8(14)
C12 C13 C18 125.8(15)
C14 C13 Ir2 72.0(7)
C12 C13 Ir2 72.1(7)
C18 C13 Ir2 126.5(9)
C15 C14 C13 107.0(12)
C15 C14 C19 125.8(13)
C13 C14 C19 126.9(13)
C15 C14 Ir2 70.9(7)
C13 C14 Ir2 71.3(7)
C19 C14 Ir2 127.8(9)
C16 C15 C14 109.8(13)
C16 C15 C20 125.7(13)
C14 C15 C20 124.3(14)
C16 C15 Ir2 72.7(8)
C14 C15 Ir2 72.4(7)
C20 C15 Ir2 125.8(9)
C15 C16 C12 108.9(12)
C15 C16 C21 128.1(16)
C12 C16 C21 122.8(15)
C15 C16 Ir2 71.4(7)
C12 C16 Ir2 72.5(7)
C21 C16 Ir2 125.8(10)
C12 C17 H17A 109.5
C12 C17 H17B 109.5
H17A C17 H17B 109.5
C12 C17 H17C 109.5
H17A C17 H17C 109.5
H17B C17 H17C 109.5
C13 C18 H18A 109.5
C13 C18 H18B 109.5
H18A C18 H18B 109.5
C13 C18 H18C 109.5
H18A C18 H18C 109.5
H18B C18 H18C 109.5
C14 C19 H19A 109.5
C14 C19 H19B 109.5
H19A C19 H19B 109.5
C14 C19 H19C 109.5
H19A C19 H19C 109.5
H19B C19 H19C 109.5
C15 C20 H20A 109.5
C15 C20 H20B 109.5
H20A C20 H20B 109.5
C15 C20 H20C 109.5
H20A C20 H20C 109.5
H20B C20 H20C 109.5
C16 C21 H21A 109.5
C16 C21 H21B 109.5
H21A C21 H21B 109.5
C16 C21 H21C 109.5
H21A C21 H21C 109.5
H21B C21 H21C 109.5
O22 C22 Ir2 176.4(13)

loop_
_geom_bond_atom_site_label_1
_geom_bond_atom_site_label_2
_geom_bond_distance
Ir1 C11 1.829(17)
Ir1 B2 2.147(17)
Ir1 B3 2.170(18)
Ir1 C4 2.235(12)
Ir1 B1 2.236(19)
Ir1 C5 2.259(12)
Ir1 C2 2.266(13)
Ir1 C3 2.276(13)
Ir1 C1 2.291(12)
B1 B2 1.87(3)
B1 H1 1.10(2)
B1 H2 1.10(2)
B1 H3 1.40(2)
B2 B3 1.82(3)
B2 H3 1.40(2)
B2 H4 1.10(2)
B2 H5 1.39(2)
B3 H5 1.40(2)
B3 H6 1.10(2)
B3 H7 1.10(2)
C1 C2 1.404(18)
C1 C5 1.429(17)
C1 C6 1.507(19)
C2 C3 1.436(19)
C2 C7 1.522(19)
C3 C4 1.384(19)
C3 C8 1.52(2)
C4 C5 1.464(19)
C4 C9 1.515(19)
C5 C10 1.499(19)
C6 H6A 0.9600
C6 H6B 0.9600
C6 H6C 0.9600
C7 H7A 0.9600
C7 H7B 0.9600
C7 H7C 0.9600
C8 H8A 0.9600
C8 H8B 0.9600
C8 H8C 0.9600
C9 H9A 0.9600
C9 H9B 0.9600
C9 H9C 0.9600
C10 H10A 0.9600
C10 H10B 0.9600
C10 H10C 0.9600
C11 O11 1.182(18)
Ir2 C22 1.805(15)
Ir2 B5 2.132(16)
Ir2 B6 2.205(19)
Ir2 B4 2.21(2)
Ir2 C15 2.251(13)
Ir2 C13 2.262(12)
Ir2 C16 2.267(12)
Ir2 C14 2.271(12)
Ir2 C12 2.286(12)
B4 B5 1.86(3)
B4 H8 1.10(2)
B4 H9 1.10(2)
B4 H10 1.40(2)
B5 B6 1.88(3)
B5 H10 1.40(2)
B5 H11 1.10(2)
B5 H12 1.39(2)
B6 H12 1.40(2)
B6 H13 1.11(2)
B6 H14 1.10(2)
C12 C16 1.43(2)
C12 C13 1.461(19)
C12 C17 1.47(2)
C13 C14 1.424(19)
C13 C18 1.485(19)
C14 C15 1.423(18)
C14 C19 1.483(18)
C15 C16 1.39(2)
C15 C20 1.51(2)
C16 C21 1.54(2)
C17 H17A 0.9600
C17 H17B 0.9600
C17 H17C 0.9600
C18 H18A 0.9600
C18 H18B 0.9600
C18 H18C 0.9600
C19 H19A 0.9600
C19 H19B 0.9600
C19 H19C 0.9600
C20 H20A 0.9600
C20 H20B 0.9600
C20 H20C 0.9600
C21 H21A 0.9600
C21 H21B 0.9600
C21 H21C 0.9600
C22 O22 1.186(16)
